data_7021630
loop_
_publ_author_name
'Mishra, Shashank'
'Jeanneau, Erwann'
'Bulin, Anne-Laure'
'Ledoux, Gilles'
'Jouguet, Bernadette'
'Amans, David'
'Belsky, Andrei'
'Daniele, St\'ephane'
'Dujardin, Christophe'

_publ_section_title
;
 A molecular precursor approach to monodisperse scintillating CeF3
 nanocrystals.
;
_journal_issue 35
_journal_name_full 'Dalton transactions (Cambridge, England : 2003)'
_journal_page_first 12633
_journal_page_last 12643
_journal_paper_doi 10.1039/c3dt50605c
_journal_volume 42
_journal_year 2013
_chemical_formula_moiety 'C12 H16 Ce F9 O10'
_chemical_formula_sum 'C12 H16 Ce F9 O10'
_chemical_formula_weight 631.37
_space_group_IT_number 62
_symmetry_cell_setting orthorhombic
_symmetry_space_group_name_Hall '-P 2ac 2n'
_symmetry_space_group_name_H-M 'P n m a'
_atom_sites_solution_hydrogens geom
_atom_sites_solution_primary direct
_audit_creation_date 11-04-21
_audit_creation_method CRYSTALS_ver_14.11
_cell_angle_alpha 90
_cell_angle_beta 90
_cell_angle_gamma 90
_cell_formula_units_Z 4
_cell_length_a 9.285(2)
_cell_length_b 15.856(6)
_cell_length_c 13.478(2)
_cell_measurement_reflns_used 1337
_cell_measurement_temperature 110
_cell_measurement_theta_max 29.5165
_cell_measurement_theta_min 3.3698
_cell_volume 1984.3(9)
_computing_cell_refinement
;
CrysAlisPro, Agilent Technologies,
Version 1.171.34.49 (release 20-01-2011 CrysAlis171 .NET)
(compiled Jan 20 2011,15:58:25)
;
_computing_data_collection
;
CrysAlisPro, Agilent Technologies,
Version 1.171.34.49 (release 20-01-2011 CrysAlis171 .NET)
(compiled Jan 20 2011,15:58:25)
;
_computing_data_reduction
;
CrysAlisPro, Agilent Technologies,
Version 1.171.34.49 (release 20-01-2011 CrysAlis171 .NET)
(compiled Jan 20 2011,15:58:25)
;
_computing_molecular_graphics 'CAMERON (Watkin et al., 1996)'
_computing_publication_material 'CRYSTALS (Betteridge et al., 2003)'
_computing_structure_refinement 'CRYSTALS (Betteridge et al., 2003)'
_computing_structure_solution 'SIR97 (Altomare et al., 1999)'
_diffrn_ambient_temperature 110
_diffrn_detector_area_resol_mean 10.4685
_diffrn_measured_fraction_theta_full 0.996
_diffrn_measured_fraction_theta_max 0.835
_diffrn_measurement_device_type 'Xcalibur, Atlas, Gemini ultra'
_diffrn_measurement_method \w
_diffrn_radiation_monochromator graphite
_diffrn_radiation_source 'Enhance (Mo) X-ray Source'
_diffrn_radiation_type 'Mo K\a'
_diffrn_radiation_wavelength 0.7107
_diffrn_reflns_av_R_equivalents 0.076
_diffrn_reflns_limit_h_max 11
_diffrn_reflns_limit_h_min -6
_diffrn_reflns_limit_k_max 14
_diffrn_reflns_limit_k_min -21
_diffrn_reflns_limit_l_max 18
_diffrn_reflns_limit_l_min -18
_diffrn_reflns_number 6245
_diffrn_reflns_theta_full 26.303
_diffrn_reflns_theta_max 29.554
_diffrn_reflns_theta_min 3.702
_diffrn_standards_number 0
_exptl_absorpt_coefficient_mu 2.426
_exptl_absorpt_correction_T_max 0.910
_exptl_absorpt_correction_T_min 0.498
_exptl_absorpt_correction_type analytical
_exptl_absorpt_process_details
;
CrysAlisPro, Agilent Technologies,
Version 1.171.34.49 (release 20-01-2011 CrysAlis171 .NET)
(compiled Jan 20 2011,15:58:25)
Analytical numeric absorption correction using a multifaceted crystal
model based on expressions derived by R.C. Clark & J.S. Reid.
(Clark, R. C. & Reid, J. S. (1995). Acta Cryst. A51, 887-897)
;
_exptl_crystal_colour colorless
_exptl_crystal_density_diffrn 2.113
_exptl_crystal_density_method 'not measured'
_exptl_crystal_description needle
_exptl_crystal_F_000 1228
_exptl_crystal_size_max 0.461
_exptl_crystal_size_mid 0.052
_exptl_crystal_size_min 0.037
_refine_diff_density_max 2.86
_refine_diff_density_min -2.19
_refine_ls_extinction_method None
_refine_ls_goodness_of_fit_ref 1.0039
_refine_ls_hydrogen_treatment none
_refine_ls_matrix_type full
_refine_ls_number_parameters 158
_refine_ls_number_reflns 2401
_refine_ls_number_restraints 21
_refine_ls_R_factor_all 0.0922
_refine_ls_R_factor_gt 0.0637
_refine_ls_shift/su_max 0.0002298
_refine_ls_shift/su_mean 0.0000092
_refine_ls_structure_factor_coef Fsqd
_refine_ls_weighting_details
;
Method, part 1, Chebychev polynomial, (Watkin, 1994, Prince, 1982)
[weight] = 1.0/[A~0~*T~0~(x)+A~1~*T~1~(x) ... +A~n-1~]*T~n-1~(x)]
where A~i~ are the Chebychev coefficients listed below and x= Fcalc/Fmax
Method = Robust Weighting (Prince, 1982)
W = [weight] * [1-(deltaF/6*sigmaF)^2^]^2^
A~i~ are:
232. 301. 169. 41.2
;
_refine_ls_weighting_scheme calc
_refine_ls_wR_factor_all 0.1736
_refine_ls_wR_factor_gt 0.1418
_refine_ls_wR_factor_ref 0.1736
_reflns_limit_h_max 11
_reflns_limit_h_min 0
_reflns_limit_k_max 21
_reflns_limit_k_min 0
_reflns_limit_l_max 18
_reflns_limit_l_min 0
_reflns_number_gt 1755
_reflns_number_total 2401
_reflns_threshold_expression I>2.0\s(I)
_oxford_diffrn_Wilson_B_factor 1.00
_oxford_diffrn_Wilson_scale 3.03
_oxford_refine_ls_r_factor_ref 0.0922
_oxford_refine_ls_scale 0.662(3)
_oxford_reflns_number_all 2401
_oxford_reflns_threshold_expression_ref I>-10.0\s(I)
_oxford_structure_analysis_title 'numerical in P n m a'
_cod_data_source_file c3dt50605c.txt
_cod_data_source_block complex8
_cod_depositor_comments
;
The following automatic conversions were performed:

'_symmetry_cell_setting' value 'Orthorhombic' changed to
'orthorhombic' according to
/home/saulius/struct/CIF-dictionaries/cif_core.dic dictionary named
'cif_core.dic' version 2.4.2 from 2011-04-26.

Automatic conversion script
Id: cif_fix_values 1891 2012-01-12 08:04:46Z andrius 
;
_cod_original_sg_symbol_H-M 'P n m a '
_cod_database_code 7021630

loop_
_symmetry_equiv_pos_as_xyz
x,y,z
-x,-y,-z
-x+1/2,y+1/2,z+1/2
x+1/2,-y+1/2,-z+1/2
x,-y+1/2,z
-x,y+1/2,-z
-x+1/2,-y,z+1/2
x+1/2,y,-z+1/2

loop_
_atom_site_label
_atom_site_type_symbol
_atom_site_fract_x
_atom_site_fract_y
_atom_site_fract_z
_atom_site_U_iso_or_equiv
_atom_site_occupancy
_atom_site_adp_type
_atom_site_refinement_flags_posn
_atom_site_refinement_flags_adp
C1 C 0.6560(11) 0.5686(7) 0.4554(8) 0.0262 1.0000 Uani . .
C2 C 0.4329(11) 0.6325(7) 0.4248(7) 0.0264 1.0000 Uani . .
C3 C 0.3070(10) 0.6726(7) 0.4748(9) 0.0268 1.0000 Uani . .
C4 C 0.8840(15) 0.7500 0.4603(9) 0.0205 1.0000 Uani S T
C5 C 0.9069(15) 0.7500 0.3465(11) 0.0246 1.0000 Uani S T
C6 C 0.3752(10) 0.6207(7) 0.7817(7) 0.0216 1.0000 Uani . .
C7 C 0.4539(11) 0.5399(8) 0.8169(8) 0.0284 1.0000 Uani . .
O1 O 0.5437(7) 0.6187(5) 0.4987(5) 0.0210 1.0000 Uani . .
O2 O 0.3496(11) 0.7500 0.5232(8) 0.0234 1.0000 Uani S T
O3 O 0.7522(10) 0.7500 0.4836(7) 0.0191 1.0000 Uani S T
O4 O 0.9950(11) 0.7500 0.5091(8) 0.0320 1.0000 Uani S T
O5 O 0.4153(8) 0.6521(5) 0.7007(5) 0.0270 1.0000 Uani . U
O6 O 0.2768(7) 0.6452(5) 0.8381(5) 0.0220 1.0000 Uani . .
Ce1 Ce 0.58977(7) 0.7500 0.62449(5) 0.0140 1.0000 Uani S T
F4 F 0.5631(9) 0.5186(6) 0.7594(6) 0.0568 1.0000 Uani . U
F3 F 0.3640(8) 0.4756(5) 0.8197(8) 0.0624 1.0000 Uani . .
F5 F 0.5066(10) 0.5502(6) 0.9064(6) 0.0582 1.0000 Uani . .
O7 O 0.6221(11) 0.750000(6) 0.8118(8) 0.0307 1.0000 Uani S TU
H32 H 0.2695 0.6343 0.5239 0.0330 1.0000 Uiso R .
H31 H 0.2329 0.6843 0.4264 0.0331 1.0000 Uiso R .
H22 H 0.4674 0.6682 0.3717 0.0322 1.0000 Uiso R .
H21 H 0.4046 0.5787 0.3975 0.0319 1.0000 Uiso R .
H11 H 0.7322 0.5635 0.5032 0.0391 1.0000 Uiso R .
H12 H 0.6917 0.5952 0.3963 0.0389 1.0000 Uiso R .
H13 H 0.6187 0.5137 0.4400 0.0389 1.0000 Uiso R .
F1 F 0.7941(11) 0.7500 0.2923(8) 0.0529 1.0000 Uani S TU
F2 F 0.9880(11) 0.8148(7) 0.3193(7) 0.0712 1.0000 Uani . U
H71 H 0.7082 0.7500 0.8282 0.0600 1.0000 Uiso RS .
H72 H 0.5716 0.7500 0.8625 0.0601 1.0000 Uiso RS .

loop_
_atom_site_aniso_label
_atom_site_aniso_U_11
_atom_site_aniso_U_22
_atom_site_aniso_U_33
_atom_site_aniso_U_23
_atom_site_aniso_U_13
_atom_site_aniso_U_12
C1 0.021(5) 0.026(5) 0.031(5) -0.012(5) 0.003(4) 0.006(4)
C2 0.026(5) 0.035(6) 0.018(5) -0.008(4) -0.006(4) 0.005(5)
C3 0.008(4) 0.036(6) 0.036(6) -0.004(5) -0.006(4) -0.003(4)
C4 0.017(7) 0.036(8) 0.009(5) 0.0000 0.004(5) 0.0000
C5 0.012(6) 0.039(8) 0.023(7) 0.0000 0.007(5) 0.0000
C6 0.012(4) 0.032(5) 0.021(4) -0.001(4) 0.001(4) 0.002(4)
C7 0.017(5) 0.043(6) 0.025(5) 0.009(5) 0.005(4) 0.002(5)
O1 0.013(3) 0.028(4) 0.023(3) -0.001(3) -0.003(3) -0.001(3)
O2 0.022(5) 0.025(5) 0.023(5) 0.0000 -0.009(4) 0.0000
O3 0.011(4) 0.022(5) 0.024(5) 0.0000 0.003(4) 0.0000
O4 0.012(5) 0.066(8) 0.018(5) 0.0000 -0.001(4) 0.0000
O5 0.017(3) 0.042(4) 0.022(3) 0.004(3) 0.004(3) -0.005(3)
O6 0.017(3) 0.027(4) 0.022(3) -0.009(3) 0.002(3) 0.005(3)
Ce1 0.0075(3) 0.0240(4) 0.0105(3) 0.0000 0.0003(3) 0.0000
F4 0.048(4) 0.080(5) 0.043(4) 0.007(4) 0.016(3) 0.006(4)
F3 0.032(4) 0.035(4) 0.120(8) 0.023(5) 0.012(5) -0.002(3)
F5 0.073(6) 0.070(6) 0.032(4) 0.004(4) -0.019(4) 0.039(5)
O7 0.016(4) 0.054(5) 0.021(4) 0.0000 -0.001(3) 0.0000
F1 0.027(5) 0.105(8) 0.027(5) 0.0000 -0.003(4) 0.0000
F2 0.074(5) 0.095(5) 0.045(4) 0.011(4) 0.004(4) -0.023(4)

loop_
_atom_type_symbol
_atom_type_scat_dispersion_real
_atom_type_scat_dispersion_imag
_atom_type_scat_Cromer_Mann_a1
_atom_type_scat_Cromer_Mann_b1
_atom_type_scat_Cromer_Mann_a2
_atom_type_scat_Cromer_Mann_b2
_atom_type_scat_Cromer_Mann_a3
_atom_type_scat_Cromer_Mann_b3
_atom_type_scat_Cromer_Mann_a4
_atom_type_scat_Cromer_Mann_b4
_atom_type_scat_Cromer_Mann_c
_atom_type_scat_source
C 0.0033 0.0016 2.3100 20.8439 1.0200 10.2075 1.5886 0.5687 0.8650 51.6512 0.2156 'International Tables Vol C 4.2.6.8 and 6.1.1.4'
H 0.0000 0.0000 0.4930 10.5109 0.3229 26.1257 0.1402 3.1424 0.0408 57.7998 0.0030 'International Tables Vol C 4.2.6.8 and 6.1.1.4'
O 0.0106 0.0060 3.0485 13.2771 2.2868 5.7011 1.5463 0.3239 0.8670 32.9089 0.2508 'International Tables Vol C 4.2.6.8 and 6.1.1.4'
F 0.0171 0.0103 3.5392 10.2825 2.6412 4.2944 1.5170 0.2615 1.0243 26.1476 0.2776 'International Tables Vol C 4.2.6.8 and 6.1.1.4'
Ce -0.2486 2.6331 21.1671 2.8122 19.7695 0.2268 11.8513 17.6083 3.3305 127.1130 1.8626 'International Tables Vol C 4.2.6.8 and 6.1.1.4'

loop_
_geom_angle_atom_site_label_1
_geom_angle_site_symmetry_1
_geom_angle_atom_site_label_2
_geom_angle_atom_site_label_3
_geom_angle_site_symmetry_3
_geom_angle
_geom_angle_publ_flag
O1 . C1 H11 . 108.0 no
O1 . C1 H12 . 110.2 no
H11 . C1 H12 . 109.8 no
O1 . C1 H13 . 109.1 no
H11 . C1 H13 . 109.5 no
H12 . C1 H13 . 110.1 no
C3 . C2 O1 . 108.0(8) yes
C3 . C2 H22 . 110.2 no
O1 . C2 H22 . 111.3 no
C3 . C2 H21 . 109.6 no
O1 . C2 H21 . 108.8 no
H22 . C2 H21 . 109.0 no
C2 . C3 O2 . 110.6(9) yes
C2 . C3 H32 . 108.9 no
O2 . C3 H32 . 108.9 no
C2 . C3 H31 . 109.6 no
O2 . C3 H31 . 109.6 no
H32 . C3 H31 . 109.1 no
C5 . C4 O3 . 112.3(12) yes
C5 . C4 O4 . 114.6(12) yes
O3 . C4 O4 . 133.0(13) yes
C4 . C5 F2 5_565 110.5(9) yes
C4 . C5 F1 . 117.0(12) yes
F2 5_565 C5 F1 . 108.0(10) yes
C4 . C5 F2 . 110.5(9) yes
F2 5_565 C5 F2 . 101.7(13) yes
F1 . C5 F2 . 108.0(10) yes
C7 . C6 O5 . 117.0(9) yes
C7 . C6 O6 . 114.5(9) yes
O5 . C6 O6 . 128.5(10) yes
C6 . C7 F4 . 113.3(9) yes
C6 . C7 F3 . 110.5(8) yes
F4 . C7 F3 . 107.7(11) yes
C6 . C7 F5 . 110.8(10) yes
F4 . C7 F5 . 106.6(9) yes
F3 . C7 F5 . 107.7(10) yes
C2 . O1 C1 . 108.6(7) yes
C2 . O1 Ce1 . 115.2(6) yes
C1 . O1 Ce1 . 124.3(6) yes
C3 5_565 O2 C3 . 116.3(11) yes
C3 5_565 O2 Ce1 . 118.0(6) yes
C3 . O2 Ce1 . 118.0(6) yes
C4 . O3 Ce1 . 142.9(9) yes
C6 . O5 Ce1 . 143.7(7) yes
Ce1 4_466 O6 C6 . 148.4(7) yes
O1 . Ce1 O1 5_565 99.9(3) yes
O1 . Ce1 O2 . 62.61(19) yes
O1 5_565 Ce1 O2 . 62.61(19) yes
O1 . Ce1 O5 . 71.0(2) yes
O1 5_565 Ce1 O5 . 129.6(2) yes
O2 . Ce1 O5 . 70.0(2) yes
O1 . Ce1 O5 5_565 129.6(2) yes
O1 5_565 Ce1 O5 5_565 71.0(2) yes
O2 . Ce1 O5 5_565 70.0(2) yes
O5 . Ce1 O5 5_565 77.9(4) yes
O1 . Ce1 O6 8_556 73.8(2) yes
O1 5_565 Ce1 O6 8_556 139.2(2) yes
O2 . Ce1 O6 8_556 135.25(19) yes
O5 . Ce1 O6 8_556 87.3(2) yes
O5 5_565 Ce1 O6 8_556 143.5(2) yes
O1 . Ce1 O6 4_566 139.2(2) yes
O1 5_565 Ce1 O6 4_566 73.8(2) yes
O2 . Ce1 O6 4_566 135.25(19) yes
O5 . Ce1 O6 4_566 143.5(2) yes
O5 5_565 Ce1 O6 4_566 87.3(2) yes
O1 . Ce1 O3 . 67.02(19) yes
O1 5_565 Ce1 O3 . 67.02(19) yes
O2 . Ce1 O3 . 97.0(3) yes
O5 . Ce1 O3 . 137.3(2) yes
O5 5_565 Ce1 O3 . 137.3(2) yes
O1 . Ce1 O7 . 129.64(15) yes
O1 5_565 Ce1 O7 . 129.64(15) yes
O2 . Ce1 O7 . 128.3(3) yes
O5 . Ce1 O7 . 70.4(2) yes
O5 5_565 Ce1 O7 . 70.4(2) yes
O6 8_556 Ce1 O6 4_566 85.2(3) yes
O6 8_556 Ce1 O3 . 73.8(2) yes
O6 4_566 Ce1 O3 . 73.8(2) yes
O6 8_556 Ce1 O7 . 73.3(2) yes
O6 4_566 Ce1 O7 . 73.3(2) yes
O3 . Ce1 O7 . 134.7(3) yes
Ce1 . O7 H71 . 112.2 no
Ce1 . O7 H72 . 138.8 no
H71 . O7 H72 . 109.0 no

loop_
_geom_bond_atom_site_label_1
_geom_bond_atom_site_label_2
_geom_bond_site_symmetry_2
_geom_bond_distance
_geom_bond_publ_flag
C1 O1 . 1.436(11) yes
C1 H11 . 0.960 no
C1 H12 . 0.960 no
C1 H13 . 0.960 no
C2 C3 . 1.492(14) yes
C2 O1 . 1.448(11) yes
C2 H22 . 0.966 no
C2 H21 . 0.965 no
C3 O2 . 1.445(12) yes
C3 H32 . 0.964 no
C3 H31 . 0.966 no
C4 C5 . 1.549(19) yes
C4 O3 . 1.263(16) yes
C4 O4 . 1.223(17) yes
C5 F2 5_565 1.326(13) yes
C5 F1 . 1.276(18) yes
C5 F2 . 1.326(13) yes
C6 C7 . 1.549(15) yes
C6 O5 . 1.256(12) yes
C6 O6 . 1.250(11) yes
C7 F4 . 1.320(13) yes
C7 F3 . 1.319(14) yes
C7 F5 . 1.312(13) yes
O1 Ce1 . 2.719(7) yes
O2 Ce1 . 2.615(10) yes
O3 Ce1 . 2.425(9) yes
O5 Ce1 . 2.467(7) yes
O6 Ce1 4_466 2.456(7) yes
Ce1 O7 . 2.543(10) yes
O7 H71 . 0.829 no
O7 H72 . 0.829 no

loop_
_geom_hbond_atom_site_label_D
_geom_hbond_atom_site_label_H
_geom_hbond_atom_site_label_A
_geom_hbond_site_symmetry_A
_geom_hbond_angle_DHA
_geom_hbond_distance_DH
_geom_hbond_distance_HA
_geom_hbond_distance_DA
_geom_hbond_publ_flag
C1 H11 O6 8_556 130.0(3) 0.96 2.533 3.237(15) yes
O7 H71 O2 4_566 138.7(3) 0.83 2.393 3.067(15) yes
O7 H71 O5 4_566 134.4(2) 0.83 2.503 3.138(15) yes
O7 H71 O5 8_556 134.4(2) 0.83 2.50 3.138(15) yes
O7 H72 O4 4_466 167.9(5) 0.83 1.873 2.687(15) yes
